data_1533555
loop_
_publ_author_name
'Skinner, S.J.'
'Palmer, H.M.'
'Raj, E.S.'
'Kilner, J.A.'

_publ_section_title
;
 Structural studies of cerium tantalates
;
_journal_name_full 'Journal of Solid State Chemistry'
_journal_page_first 2685
_journal_page_last 2690
_journal_volume 177
_journal_year 2004
_chemical_formula_sum 'Ce0.85 O3.74 Ta'
_chemical_name_systematic 'Ce0.85 (Ta O3.74)'
_space_group_IT_number 36
_symmetry_space_group_name_Hall 'A -2 2a'
_symmetry_space_group_name_H-M 'A 21 a m'
_cell_angle_alpha 90
_cell_angle_beta 90
_cell_angle_gamma 90
_cell_formula_units_Z 4
_cell_length_a 5.64062
_cell_length_b 14.81609
_cell_length_c 3.93428
_cell_volume 328.795
_citation_journal_id_ASTM JSSCBI
_cod_data_source_file Skinner_JSSCBI_2004_1802.cif
_cod_data_source_block Ce0.85O3.74Ta1
_cod_original_cell_volume 328.7954
_cod_original_sg_symbol_Hall 'C 2c -2 (z,y,-x)'
_cod_original_formula_sum 'Ce0.85 O3.74 Ta1'
_cod_database_code 1533555

loop_
_symmetry_equiv_pos_as_xyz
x,y,z
x+1/2,-y,-z
x,y,-z
x+1/2,-y,z
x,y+1/2,z+1/2
x+1/2,-y+1/2,-z+1/2
x,y+1/2,-z+1/2
x+1/2,-y+1/2,z+1/2

loop_
_atom_site_label
_atom_site_type_symbol
_atom_site_fract_x
_atom_site_fract_y
_atom_site_fract_z
_atom_site_occupancy
_atom_site_U_iso_or_equiv
O2 O-2 0.0605 0.53012 0 0.994 0.0
Ta1 Ta+4 0.2237 0.41515 0 1 0.0
O3 O-2 0.4519 0.66131 0 0.922 0.0
O4 O-2 0.2454 0.91395 0 0.92 0.0
O1 O-2 0.4282 0.30445 0 0.904 0.0
Ce1 Ce+3 0.186 0.16855 0 0.851 0.0
